data_7130819
loop_
_publ_author_name
'Song, Li-Cheng'
'Zhang, Zhen-Qing'
'Liu, Bei-Bei'
'Wang, Yin-Peng'
'Chen, Shuai'

_publ_section_title
;
 Biomimetic Models of [Fe]-Hydrogenase Featuring a
 2-Acylphenylthiomethyl-6-R-pyridine (R = H or OMe) Ligand
;
_journal_name_full 'Chemical Communications'
_journal_paper_doi 10.1039/D2CC04523K
_journal_year 2022
_chemical_formula_sum 'C16 H12 Fe I N O4 S'
_chemical_formula_weight 497.08
_space_group_crystal_system orthorhombic
_space_group_IT_number 19
_space_group_name_Hall 'P 2ac 2ab'
_space_group_name_H-M_alt 'P 21 21 21'
_atom_sites_solution_hydrogens geom
_atom_sites_solution_primary direct
_audit_creation_method SHELXL-2018/3
_audit_update_record
;
2022-04-18 deposited with the CCDC.	2022-10-05 downloaded from the CCDC.
;
_cell_angle_alpha 90
_cell_angle_beta 90
_cell_angle_gamma 90
_cell_formula_units_Z 4
_cell_length_a 7.7561(2)
_cell_length_b 12.2662(3)
_cell_length_c 18.2643(6)
_cell_measurement_reflns_used 11865
_cell_measurement_temperature 113(2)
_cell_measurement_theta_max 31.2450
_cell_measurement_theta_min 2.3340
_cell_volume 1737.63(8)
_computing_cell_refinement 'CrysAlisPro 1.171.39.46 (Rigaku OD, 2018)'
_computing_data_collection 'CrysAlisPro 1.171.39.46 (Rigaku OD, 2018)'
_computing_data_reduction 'CrysAlisPro 1.171.39.46 (Rigaku OD, 2018)'
_computing_structure_refinement 'SHELXL-2018/3 (Sheldrick, 2018)'
_computing_structure_solution 'SHELXT 2014/5 (Sheldrick, 2014)'
_diffrn_ambient_temperature 113(2)
_diffrn_measured_fraction_theta_full 0.998
_diffrn_measured_fraction_theta_max 0.999
_diffrn_measurement_device_type 'dtrek-CrysAlisPro-abstract goniometer imported rigaku-d*trek images'
_diffrn_measurement_method '\w scans'
_diffrn_radiation_type MoK\a
_diffrn_radiation_wavelength 0.71073
_diffrn_reflns_av_R_equivalents 0.0488
_diffrn_reflns_av_unetI/netI 0.0390
_diffrn_reflns_Laue_measured_fraction_full 0.998
_diffrn_reflns_Laue_measured_fraction_max 0.999
_diffrn_reflns_limit_h_max 10
_diffrn_reflns_limit_h_min -9
_diffrn_reflns_limit_k_max 16
_diffrn_reflns_limit_k_min -16
_diffrn_reflns_limit_l_max 22
_diffrn_reflns_limit_l_min -24
_diffrn_reflns_number 17781
_diffrn_reflns_point_group_measured_fraction_full 0.999
_diffrn_reflns_point_group_measured_fraction_max 0.999
_diffrn_reflns_theta_full 25.242
_diffrn_reflns_theta_max 28.699
_diffrn_reflns_theta_min 2.853
_diffrn_source 'fine-focus sealed X-ray tube'
_exptl_absorpt_coefficient_mu 2.784
_exptl_absorpt_correction_T_max 1.00000
_exptl_absorpt_correction_T_min 0.29079
_exptl_absorpt_correction_type multi-scan
_exptl_absorpt_process_details
;
CrysAlisPro 1.171.39.46 (Rigaku Oxford Diffraction, 2018)
Empirical absorption correction using spherical harmonics,
 implemented in SCALE3 ABSPACK scaling algorithm.
;
_exptl_crystal_colour yellow
_exptl_crystal_density_diffrn 1.900
_exptl_crystal_description block
_exptl_crystal_F_000 968
_exptl_crystal_size_max 0.150
_exptl_crystal_size_mid 0.120
_exptl_crystal_size_min 0.100
_refine_diff_density_max 1.566
_refine_diff_density_min -1.017
_refine_diff_density_rms 0.122
_refine_ls_abs_structure_details
;
 Refined as an inversion twin.
;
_refine_ls_abs_structure_Flack 0.20(3)
_refine_ls_extinction_method none
_refine_ls_goodness_of_fit_ref 1.070
_refine_ls_hydrogen_treatment constr
_refine_ls_matrix_type full
_refine_ls_number_parameters 219
_refine_ls_number_reflns 4507
_refine_ls_number_restraints 0
_refine_ls_restrained_S_all 1.070
_refine_ls_R_factor_all 0.0365
_refine_ls_R_factor_gt 0.0337
_refine_ls_shift/su_max 0.001
_refine_ls_shift/su_mean 0.000
_refine_ls_structure_factor_coef Fsqd
_refine_ls_weighting_details 'w=1/[\s^2^(Fo^2^)+(0.0481P)^2^+0.0812P] where P=(Fo^2^+2Fc^2^)/3'
_refine_ls_weighting_scheme calc
_refine_ls_wR_factor_gt 0.0812
_refine_ls_wR_factor_ref 0.0839
_reflns_Friedel_coverage 0.754
_reflns_Friedel_fraction_full 1.000
_reflns_Friedel_fraction_max 1.000
_reflns_number_gt 4290
_reflns_number_total 4507
_reflns_threshold_expression 'I > 2\s(I)'
_cod_data_source_file d2cc04523k2.cif
_cod_data_source_block Complex2
_cod_database_code 7130819
_shelx_shelxl_version_number 2018/3
_shelx_space_group_comment
;
The symmetry employed for this shelxl refinement is uniquely defined
by the following loop, which should always be used as a source of
symmetry information in preference to the above space-group names.
They are only intended as comments.
;
_shelx_estimated_absorpt_t_min 0.680
_shelx_estimated_absorpt_t_max 0.768

loop_
_space_group_symop_operation_xyz
'x, y, z'
'-x+1/2, -y, z+1/2'
'-x, y+1/2, -z+1/2'
'x+1/2, -y+1/2, -z'

loop_
_atom_site_label
_atom_site_type_symbol
_atom_site_fract_x
_atom_site_fract_y
_atom_site_fract_z
_atom_site_U_iso_or_equiv
_atom_site_adp_type
_atom_site_occupancy
_atom_site_site_symmetry_order
_atom_site_calc_flag
_atom_site_refinement_flags_posn
_atom_site_refinement_flags_adp
_atom_site_refinement_flags_occupancy
_atom_site_disorder_assembly
_atom_site_disorder_group
I1 I 0.49827(4) 0.63377(2) 0.82890(2) 0.02887(11) Uani 1 1 d . . . . .
Fe1 Fe 0.63464(8) 0.56251(5) 0.70115(4) 0.01960(15) Uani 1 1 d . . . . .
S1 S 0.40673(14) 0.44990(9) 0.68296(6) 0.0232(2) Uani 1 1 d . . . . .
O3 O 0.8749(5) 0.5263(3) 0.5856(2) 0.0314(8) Uani 1 1 d . . . . .
O4 O 0.7191(5) 0.7789(3) 0.6210(2) 0.0293(8) Uani 1 1 d . . . . .
O2 O 0.9335(5) 0.6977(3) 0.7391(2) 0.0362(9) Uani 1 1 d . . . . .
N1 N 0.4884(5) 0.6730(3) 0.6426(2) 0.0199(7) Uani 1 1 d . . . . .
O1 O 0.8298(6) 0.3926(4) 0.7742(3) 0.0494(11) Uani 1 1 d . . . . .
C11 C 0.6042(6) 0.4478(4) 0.5612(3) 0.0225(9) Uani 1 1 d . . . . .
C15 C 0.5232(9) 0.3658(4) 0.4466(3) 0.0372(13) Uani 1 1 d . . . . .
H15 H 0.549297 0.347993 0.398365 0.045 Uiso 1 1 calc R U . . .
C6 C 0.5503(6) 0.7641(4) 0.6097(3) 0.0221(10) Uani 1 1 d . . . . .
C3 C 0.7293(6) 0.5102(4) 0.6085(3) 0.0218(9) Uani 1 1 d . . . . .
C7 C 0.4479(7) 0.8332(4) 0.5671(3) 0.0250(10) Uani 1 1 d . . . . .
H7 H 0.494661 0.895075 0.545352 0.030 Uiso 1 1 calc R U . . .
C9 C 0.2090(7) 0.7159(4) 0.5916(3) 0.0260(10) Uani 1 1 d . . . . .
H9 H 0.093285 0.697968 0.585975 0.031 Uiso 1 1 calc R U . . .
C16 C 0.6446(8) 0.4189(4) 0.4883(3) 0.0294(11) Uani 1 1 d . . . . .
H16 H 0.752041 0.435714 0.468754 0.035 Uiso 1 1 calc R U . . .
C13 C 0.3220(7) 0.3635(4) 0.5471(3) 0.0325(12) Uani 1 1 d . . . . .
H13 H 0.215956 0.344189 0.566996 0.039 Uiso 1 1 calc R U . . .
C10 C 0.3163(6) 0.6514(4) 0.6336(3) 0.0229(10) Uani 1 1 d . . . . .
C8 C 0.2763(7) 0.8076(4) 0.5580(3) 0.0271(10) Uani 1 1 d . . . . .
H8 H 0.205922 0.851750 0.529317 0.032 Uiso 1 1 calc R U . . .
C12 C 0.4441(6) 0.4182(4) 0.5883(3) 0.0239(10) Uani 1 1 d . . . . .
C5 C 0.7962(7) 0.8813(4) 0.5998(3) 0.0316(12) Uani 1 1 d . . . . .
H5A H 0.803660 0.884984 0.547350 0.047 Uiso 1 1 calc R U . . .
H5B H 0.909775 0.886624 0.620394 0.047 Uiso 1 1 calc R U . . .
H5C H 0.726568 0.940423 0.617416 0.047 Uiso 1 1 calc R U . . .
C2 C 0.8146(6) 0.6507(4) 0.7210(3) 0.0250(10) Uani 1 1 d . . . . .
C14 C 0.3634(9) 0.3383(4) 0.4745(3) 0.0380(13) Uani 1 1 d . . . . .
H14 H 0.283320 0.302881 0.444970 0.046 Uiso 1 1 calc R U . . .
C4 C 0.2456(6) 0.5550(4) 0.6732(3) 0.0258(9) Uani 1 1 d . . . . .
H4A H 0.147547 0.526255 0.646506 0.031 Uiso 1 1 calc R U . . .
H4B H 0.205879 0.577359 0.721306 0.031 Uiso 1 1 calc R U . . .
C1 C 0.7505(7) 0.4584(4) 0.7464(3) 0.0286(10) Uani 1 1 d . . . . .

loop_
_atom_site_aniso_label
_atom_site_aniso_U_11
_atom_site_aniso_U_22
_atom_site_aniso_U_33
_atom_site_aniso_U_23
_atom_site_aniso_U_13
_atom_site_aniso_U_12
I1 0.03053(18) 0.03088(17) 0.02521(18) -0.00232(11) 0.00448(15) -0.00228(14)
Fe1 0.0162(3) 0.0203(3) 0.0223(3) 0.0018(2) -0.0014(2) 0.0004(2)
S1 0.0200(5) 0.0221(5) 0.0275(6) 0.0042(4) -0.0003(4) -0.0017(4)
O3 0.0210(17) 0.042(2) 0.0310(19) -0.0029(16) 0.0041(15) -0.0030(16)
O4 0.0200(16) 0.0235(17) 0.045(2) 0.0089(15) -0.0011(16) -0.0014(14)
O2 0.0256(19) 0.042(2) 0.041(2) 0.0004(18) -0.0068(16) -0.0092(18)
N1 0.0167(17) 0.0202(16) 0.0229(18) -0.0005(14) 0.0020(16) -0.0010(16)
O1 0.052(3) 0.044(2) 0.052(3) 0.011(2) -0.005(2) 0.020(2)
C11 0.024(2) 0.0183(19) 0.025(2) 0.0033(17) -0.0026(18) 0.0001(18)
C15 0.057(4) 0.026(2) 0.029(3) -0.0007(19) -0.007(3) 0.003(3)
C6 0.020(2) 0.022(2) 0.025(2) 0.0006(18) 0.0014(17) -0.0008(17)
C3 0.018(2) 0.020(2) 0.027(2) 0.0016(17) 0.0003(18) -0.0012(17)
C7 0.029(2) 0.021(2) 0.026(3) 0.0062(18) 0.0004(19) 0.0016(18)
C9 0.020(2) 0.027(2) 0.030(3) -0.002(2) -0.003(2) 0.0041(19)
C16 0.036(3) 0.025(2) 0.027(3) 0.0030(19) 0.000(2) 0.002(2)
C13 0.030(3) 0.029(2) 0.039(3) 0.002(2) -0.007(2) -0.005(2)
C10 0.021(2) 0.027(2) 0.021(2) -0.0015(18) -0.0022(17) 0.0009(18)
C8 0.027(2) 0.025(2) 0.030(3) 0.0032(19) -0.004(2) 0.007(2)
C12 0.026(2) 0.021(2) 0.025(2) 0.0025(18) -0.0037(18) -0.0002(17)
C5 0.030(3) 0.020(2) 0.045(3) 0.003(2) 0.001(2) -0.004(2)
C2 0.021(2) 0.031(3) 0.023(2) 0.0032(19) -0.0014(18) 0.0012(19)
C14 0.046(3) 0.029(3) 0.039(3) -0.004(2) -0.019(3) -0.002(3)
C4 0.0152(19) 0.027(2) 0.035(3) 0.003(2) -0.001(2) 0.0003(18)
C1 0.026(2) 0.034(3) 0.025(3) 0.002(2) -0.0008(19) -0.001(2)

loop_
_atom_type_symbol
_atom_type_description
_atom_type_scat_dispersion_real
_atom_type_scat_dispersion_imag
_atom_type_scat_source
C C 0.0033 0.0016 'International Tables Vol C Tables 4.2.6.8 and 6.1.1.4'
H H 0.0000 0.0000 'International Tables Vol C Tables 4.2.6.8 and 6.1.1.4'
Fe Fe 0.3463 0.8444 'International Tables Vol C Tables 4.2.6.8 and 6.1.1.4'
I I -0.4742 1.8119 'International Tables Vol C Tables 4.2.6.8 and 6.1.1.4'
N N 0.0061 0.0033 'International Tables Vol C Tables 4.2.6.8 and 6.1.1.4'
O O 0.0106 0.0060 'International Tables Vol C Tables 4.2.6.8 and 6.1.1.4'
S S 0.1246 0.1234 'International Tables Vol C Tables 4.2.6.8 and 6.1.1.4'

loop_
_geom_angle_atom_site_label_1
_geom_angle_atom_site_label_2
_geom_angle_atom_site_label_3
_geom_angle
_geom_angle_site_symmetry_1
_geom_angle_site_symmetry_3
_geom_angle_publ_flag
C1 Fe1 C2 86.9(2) . . ?
C1 Fe1 C3 88.7(2) . . ?
C2 Fe1 C3 94.6(2) . . ?
C1 Fe1 N1 174.7(2) . . ?
C2 Fe1 N1 97.78(19) . . ?
C3 Fe1 N1 88.45(18) . . ?
C1 Fe1 S1 91.42(18) . . ?
C2 Fe1 S1 176.84(16) . . ?
C3 Fe1 S1 88.05(14) . . ?
N1 Fe1 S1 84.01(11) . . ?
C1 Fe1 I1 91.67(17) . . ?
C2 Fe1 I1 86.31(16) . . ?
C3 Fe1 I1 179.06(14) . . ?
N1 Fe1 I1 91.15(11) . . ?
S1 Fe1 I1 91.05(4) . . ?
C12 S1 C4 99.9(2) . . ?
C12 S1 Fe1 98.46(16) . . ?
C4 S1 Fe1 96.84(16) . . ?
C6 O4 C5 118.8(4) . . ?
C6 N1 C10 116.8(4) . . ?
C6 N1 Fe1 125.1(3) . . ?
C10 N1 Fe1 118.1(3) . . ?
C12 C11 C16 118.0(5) . . ?
C12 C11 C3 120.4(4) . . ?
C16 C11 C3 121.6(5) . . ?
C16 C15 C14 121.7(5) . . ?
C16 C15 H15 119.1 . . ?
C14 C15 H15 119.1 . . ?
O4 C6 N1 113.0(4) . . ?
O4 C6 C7 124.0(4) . . ?
N1 C6 C7 123.0(4) . . ?
O3 C3 C11 118.8(4) . . ?
O3 C3 Fe1 126.3(4) . . ?
C11 C3 Fe1 114.9(3) . . ?
C8 C7 C6 118.5(5) . . ?
C8 C7 H7 120.7 . . ?
C6 C7 H7 120.7 . . ?
C10 C9 C8 119.0(5) . . ?
C10 C9 H9 120.5 . . ?
C8 C9 H9 120.5 . . ?
C15 C16 C11 119.3(5) . . ?
C15 C16 H16 120.4 . . ?
C11 C16 H16 120.4 . . ?
C12 C13 C14 117.8(5) . . ?
C12 C13 H13 121.1 . . ?
C14 C13 H13 121.1 . . ?
N1 C10 C9 122.9(5) . . ?
N1 C10 C4 116.9(4) . . ?
C9 C10 C4 120.2(4) . . ?
C7 C8 C9 119.7(5) . . ?
C7 C8 H8 120.1 . . ?
C9 C8 H8 120.1 . . ?
C13 C12 C11 123.1(5) . . ?
C13 C12 S1 121.2(4) . . ?
C11 C12 S1 115.6(4) . . ?
O4 C5 H5A 109.5 . . ?
O4 C5 H5B 109.5 . . ?
H5A C5 H5B 109.5 . . ?
O4 C5 H5C 109.5 . . ?
H5A C5 H5C 109.5 . . ?
H5B C5 H5C 109.5 . . ?
O2 C2 Fe1 172.3(5) . . ?
C15 C14 C13 120.1(5) . . ?
C15 C14 H14 120.0 . . ?
C13 C14 H14 120.0 . . ?
C10 C4 S1 111.1(3) . . ?
C10 C4 H4A 109.4 . . ?
S1 C4 H4A 109.4 . . ?
C10 C4 H4B 109.4 . . ?
S1 C4 H4B 109.4 . . ?
H4A C4 H4B 108.0 . . ?
O1 C1 Fe1 177.7(5) . . ?

loop_
_geom_bond_atom_site_label_1
_geom_bond_atom_site_label_2
_geom_bond_distance
_geom_bond_site_symmetry_2
_geom_bond_publ_flag
I1 Fe1 2.7068(7) . ?
Fe1 C1 1.767(5) . ?
Fe1 C2 1.803(5) . ?
Fe1 C3 1.953(5) . ?
Fe1 N1 2.066(4) . ?
Fe1 S1 2.2678(13) . ?
S1 C12 1.795(5) . ?
S1 C4 1.805(5) . ?
O3 C3 1.220(6) . ?
O4 C6 1.338(6) . ?
O4 C5 1.445(6) . ?
O2 C2 1.136(6) . ?
N1 C6 1.356(6) . ?
N1 C10 1.371(6) . ?
O1 C1 1.135(6) . ?
C11 C12 1.385(7) . ?
C11 C16 1.413(7) . ?
C11 C3 1.508(6) . ?
C15 C16 1.375(8) . ?
C15 C14 1.382(9) . ?
C15 H15 0.9300 . ?
C6 C7 1.399(7) . ?
C7 C8 1.378(7) . ?
C7 H7 0.9300 . ?
C9 C10 1.381(7) . ?
C9 C8 1.384(7) . ?
C9 H9 0.9300 . ?
C16 H16 0.9300 . ?
C13 C12 1.383(7) . ?
C13 C14 1.399(8) . ?
C13 H13 0.9300 . ?
C10 C4 1.491(7) . ?
C8 H8 0.9300 . ?
C5 H5A 0.9600 . ?
C5 H5B 0.9600 . ?
C5 H5C 0.9600 . ?
C14 H14 0.9300 . ?
C4 H4A 0.9700 . ?
C4 H4B 0.9700 . ?
